data_7151847
loop_
_publ_author_name
'Moody, Justin D.'
'VanDerveer, Don'
'Smith Jr., Dennis W.'
'Iacono, Scott T.'

_publ_section_title
;
 Synthesis of internal fluorinated alkenes via facile aryloxylation of
 substituted phenols with aryl trifluorovinyl ethers
;
_journal_issue 13
_journal_name_full 'Organic &amp; Biomolecular Chemistry'
_journal_page_first 4842
_journal_paper_doi 10.1039/c1ob05041a
_journal_volume 9
_journal_year 2011
_chemical_formula_sum 'C14 H9 Br2 F3 O2'
_chemical_formula_weight 426.03
_chemical_name_systematic
;
?
;
_space_group_IT_number 14
_symmetry_cell_setting monoclinic
_symmetry_space_group_name_Hall '-P 2ybc'
_symmetry_space_group_name_H-M 'P 1 21/c 1'
_atom_sites_solution_hydrogens geom
_atom_sites_solution_primary direct
_atom_sites_solution_secondary difmap
_audit_creation_method SHELXL-97
_cell_angle_alpha 90.00
_cell_angle_beta 96.33(3)
_cell_angle_gamma 90.00
_cell_formula_units_Z 2
_cell_length_a 12.711(3)
_cell_length_b 4.8861(10)
_cell_length_c 11.507(2)
_cell_measurement_reflns_used 2194
_cell_measurement_temperature 153(2)
_cell_measurement_theta_max 26.4354
_cell_measurement_theta_min 3.5627
_cell_volume 710.3(3)
_computing_cell_refinement 'CrystalClear (Rigaku/MSC,2006)'
_computing_data_collection 'CrystalClear (Rigaku/MSC,2006)'
_computing_data_reduction 'CrystalClear (Rigaku/MSC,2006)'
_computing_molecular_graphics 'SHELXTL 6.10 (Sheldrick,2008)'
_computing_publication_material 'SHELXTL 6.10 (Sheldrick,2008)'
_computing_structure_refinement 'SHELXTL 6.10 (Sheldrick,2008)'
_computing_structure_solution 'SHELXTL 6.10 (Sheldrick,2008)'
_diffrn_ambient_temperature 153(2)
_diffrn_detector_area_resol_mean 14.6306
_diffrn_measured_fraction_theta_full 0.983
_diffrn_measured_fraction_theta_max 0.983
_diffrn_measurement_details
;
scan:
Number of images: 260
Slice: -40.0000 - 90.0000
Image width: 0.5000
Exp time: 15.0000
Rotation axis: Omega
Omega: 0.0000
Chi: 45.0000
Phi: 0.0000
XTD: 27.6256
2theta: -0.1262
scan:
Number of images: 220
Slice: -30.0000 - 80.0000
Image width: 0.5000
Exp time: 15.0000
Rotation axis: Omega
Omega: 0.0000
Chi: 45.0000
Phi: 90.0000
XTD: 27.6256
2theta: -0.1262

;
_diffrn_measurement_device
;
Mercury CCD
;
_diffrn_measurement_device_details
;
AFC8: Eulerian 3 circle
;
_diffrn_measurement_method omega
_diffrn_radiation_detector CCD
_diffrn_radiation_monochromator 'Graphite Monochromator'
_diffrn_radiation_source 'Sealed Tube'
_diffrn_radiation_type MoK\a
_diffrn_radiation_wavelength 0.71073
_diffrn_reflns_av_R_equivalents 0.0378
_diffrn_reflns_av_sigmaI/netI 0.0282
_diffrn_reflns_limit_h_max 14
_diffrn_reflns_limit_h_min -15
_diffrn_reflns_limit_k_max 5
_diffrn_reflns_limit_k_min -5
_diffrn_reflns_limit_l_max 13
_diffrn_reflns_limit_l_min -13
_diffrn_reflns_number 4677
_diffrn_reflns_reduction_process 'Lp corrections applied'
_diffrn_reflns_theta_full 25.52
_diffrn_reflns_theta_max 25.52
_diffrn_reflns_theta_min 3.56
_diffrn_standards_decay_% 0
_diffrn_standards_interval_count 0
_diffrn_standards_interval_time 0
_diffrn_standards_number 0
_exptl_absorpt_coefficient_mu 5.740
_exptl_absorpt_correction_T_max 0.3168
_exptl_absorpt_correction_T_min 0.1137
_exptl_absorpt_correction_type multi-scan
_exptl_absorpt_process_details 'Jacobson, R., (1998)'
_exptl_crystal_colour colorless
_exptl_crystal_density_diffrn 1.992
_exptl_crystal_density_method 'not measured'
_exptl_crystal_description chip
_exptl_crystal_F_000 412
_exptl_crystal_size_max 0.67
_exptl_crystal_size_mid 0.62
_exptl_crystal_size_min 0.26
_refine_diff_density_max 1.200
_refine_diff_density_min -0.538
_refine_diff_density_rms 0.102
_refine_ls_extinction_method none
_refine_ls_goodness_of_fit_ref 1.148
_refine_ls_hydrogen_treatment constr
_refine_ls_matrix_type full
_refine_ls_number_parameters 100
_refine_ls_number_reflns 1300
_refine_ls_number_restraints 0
_refine_ls_restrained_S_all 1.148
_refine_ls_R_factor_all 0.0346
_refine_ls_R_factor_gt 0.0325
_refine_ls_shift/su_max 0.001
_refine_ls_shift/su_mean 0.000
_refine_ls_structure_factor_coef Fsqd
_refine_ls_weighting_details 'calc w=1/[\s^2^(Fo^2^)+(0.0457P)^2^+0.8265P] where P=(Fo^2^+2Fc^2^)/3'
_refine_ls_weighting_scheme calc
_refine_ls_wR_factor_gt 0.0833
_refine_ls_wR_factor_ref 0.0851
_reflns_number_gt 1211
_reflns_number_total 1300
_reflns_threshold_expression >2sigma(I)
_cod_data_source_file c1ob05041a.txt
_cod_data_source_block jm2
_cod_depositor_comments
;
The following automatic conversions were performed:
'_symmetry_cell_setting' value 'Monoclinic' changed to 'monoclinic'
according to '/home/saulius/struct/CIF-dictionaries/cif_core.dic'
dictionary named 'cif_core.dic' version 2.4.1 from 2010-06-29.

Automatic conversion script
Id: cif_fix_enum 1555 2011-01-17 13:19:09Z saulius 
;
_cod_original_cell_volume 710.3(2)
_cod_original_sg_symbol_H-M P2(1)/c
_cod_database_code 7151847

loop_
_symmetry_equiv_pos_as_xyz
'x, y, z'
'-x, y+1/2, -z+1/2'
'-x, -y, -z'
'x, -y-1/2, z-1/2'

loop_
_atom_site_label
_atom_site_type_symbol
_atom_site_fract_x
_atom_site_fract_y
_atom_site_fract_z
_atom_site_U_iso_or_equiv
_atom_site_adp_type
_atom_site_occupancy
_atom_site_symmetry_multiplicity
_atom_site_calc_flag
_atom_site_refinement_flags
_atom_site_disorder_assembly
_atom_site_disorder_group
Br1 Br 0.93185(2) 0.07494(6) 0.82473(3) 0.02488(17) Uani 1 1 d . . .
F1 F 0.5312(2) 1.0837(5) 0.8592(2) 0.0366(6) Uani 0.83 1 d P . .
F2 F 0.4716(3) 0.7003(7) 0.9175(3) 0.0424(8) Uani 0.67 1 d P . .
C1 C 0.8355(2) 0.3294(7) 0.8794(3) 0.0223(6) Uani 1 1 d . . .
C2 C 0.7526(3) 0.4254(7) 0.8033(3) 0.0256(7) Uani 1 1 d . . .
H2 H 0.7438 0.3650 0.7235 0.031 Uiso 1 1 calc R . .
C3 C 0.6817(3) 0.6108(7) 0.8431(3) 0.0305(8) Uani 1 1 d . . .
H3 H 0.6238 0.6812 0.7909 0.037 Uiso 1 1 calc R . .
C4 C 0.6956(3) 0.6920(7) 0.9584(3) 0.0281(7) Uani 1 1 d . . .
C5 C 0.7794(3) 0.5956(7) 1.0350(3) 0.0294(8) Uani 1 1 d . . .
H5 H 0.7879 0.6542 1.1151 0.035 Uiso 1 1 calc R . .
C6 C 0.8500(3) 0.4153(7) 0.9948(3) 0.0254(7) Uani 1 1 d . . .
H6 H 0.9091 0.3491 1.0463 0.031 Uiso 1 1 calc R . .
C7 C 0.5299(3) 0.9219(6) 0.9573(3) 0.0252(7) Uani 1 1 d . . .
H7A H 0.4938 0.7533 0.9350 0.030 Uiso 0.32 1 d P . .
H7B H 0.5307 1.0310 0.8861 0.030 Uiso 0.18 1 d P . .
O1 O 0.6287(2) 0.8750(7) 1.0091(2) 0.0443(8) Uani 1 1 d . . .

loop_
_atom_site_aniso_label
_atom_site_aniso_U_11
_atom_site_aniso_U_22
_atom_site_aniso_U_33
_atom_site_aniso_U_23
_atom_site_aniso_U_13
_atom_site_aniso_U_12
Br1 0.0248(2) 0.0272(2) 0.0231(2) 0.00009(11) 0.00453(14) 0.00410(11)
F1 0.0411(15) 0.0377(15) 0.0313(14) 0.0079(10) 0.0050(11) 0.0070(11)
F2 0.0379(18) 0.0392(19) 0.050(2) -0.0160(16) 0.0053(15) -0.0044(14)
C1 0.0186(15) 0.0240(16) 0.0245(15) 0.0014(13) 0.0033(12) -0.0023(12)
C2 0.0246(17) 0.0310(18) 0.0205(17) -0.0039(12) -0.0001(13) 0.0008(12)
C3 0.0223(17) 0.0394(19) 0.0276(18) -0.0037(15) -0.0069(13) 0.0067(14)
C4 0.0227(16) 0.0338(19) 0.0275(17) -0.0056(14) 0.0013(13) 0.0052(14)
C5 0.0264(18) 0.036(2) 0.0243(18) -0.0021(14) -0.0048(14) 0.0079(14)
C6 0.0224(17) 0.0310(18) 0.0219(16) 0.0027(12) -0.0020(13) 0.0053(12)
C7 0.0195(16) 0.0268(18) 0.0280(17) -0.0010(13) -0.0034(13) 0.0012(12)
O1 0.0262(14) 0.0660(19) 0.0380(15) -0.0216(14) -0.0093(11) 0.0218(13)

loop_
_atom_type_symbol
_atom_type_description
_atom_type_scat_dispersion_real
_atom_type_scat_dispersion_imag
_atom_type_scat_source
C C 0.0033 0.0016 'International Tables Vol C Tables 4.2.6.8 and 6.1.1.4'
H H 0.0000 0.0000 'International Tables Vol C Tables 4.2.6.8 and 6.1.1.4'
O O 0.0106 0.0060 'International Tables Vol C Tables 4.2.6.8 and 6.1.1.4'
F F 0.0171 0.0103 'International Tables Vol C Tables 4.2.6.8 and 6.1.1.4'
Br Br -0.2901 2.4595 'International Tables Vol C Tables 4.2.6.8 and 6.1.1.4'

loop_
_geom_angle_atom_site_label_1
_geom_angle_atom_site_label_2
_geom_angle_atom_site_label_3
_geom_angle
_geom_angle_site_symmetry_1
_geom_angle_site_symmetry_3
_geom_angle_publ_flag
C7 F1 H7B 4.7(3) . . ?
C7 F2 H7A 14.6(4) . . ?
C2 C1 C6 121.2(3) . . ?
C2 C1 Br1 119.3(2) . . ?
C6 C1 Br1 119.5(2) . . ?
C1 C2 C3 119.5(3) . . ?
C1 C2 H2 120.3 . . ?
C3 C2 H2 120.3 . . ?
C4 C3 C2 119.0(3) . . ?
C4 C3 H3 120.5 . . ?
C2 C3 H3 120.5 . . ?
C3 C4 C5 121.5(3) . . ?
C3 C4 O1 124.3(3) . . ?
C5 C4 O1 114.2(3) . . ?
C6 C5 C4 119.1(3) . . ?
C6 C5 H5 120.4 . . ?
C4 C5 H5 120.4 . . ?
C5 C6 C1 119.6(3) . . ?
C5 C6 H6 120.2 . . ?
C1 C6 H6 120.2 . . ?
O1 C7 F2 117.3(3) . . ?
O1 C7 F1 111.4(3) . . ?
F2 C7 F1 103.5(3) . . ?
O1 C7 C7 108.0(3) . 3_677 ?
F2 C7 C7 109.0(4) . 3_677 ?
F1 C7 C7 107.1(3) . 3_677 ?
O1 C7 H7A 111.5(3) . . ?
F2 C7 H7A 6.27(16) . . ?
F1 C7 H7A 108.6(3) . . ?
C7 C7 H7A 110.2(4) 3_677 . ?
O1 C7 H7B 111.5(3) . . ?
F2 C7 H7B 101.9(3) . . ?
F1 C7 H7B 1.93(12) . . ?
C7 C7 H7B 108.7(3) 3_677 . ?
H7A C7 H7B 106.9(3) . . ?
C7 O1 C4 120.1(3) . . ?

loop_
_geom_bond_atom_site_label_1
_geom_bond_atom_site_label_2
_geom_bond_distance
_geom_bond_site_symmetry_2
_geom_bond_publ_flag
Br1 C1 1.900(3) . ?
F1 C7 1.381(4) . ?
F1 H7B 0.404(2) . ?
F2 C7 1.363(5) . ?
F2 H7A 0.418(3) . ?
C1 C2 1.376(5) . ?
C1 C6 1.385(5) . ?
C2 C3 1.391(5) . ?
C2 H2 0.9600 . ?
C3 C4 1.377(5) . ?
C3 H3 0.9600 . ?
C4 C5 1.388(5) . ?
C4 O1 1.404(4) . ?
C5 C6 1.374(5) . ?
C5 H5 0.9600 . ?
C6 H6 0.9600 . ?
C7 O1 1.349(4) . ?
C7 C7 1.513(7) 3_677 ?
C7 H7A 0.964(3) . ?
C7 H7B 0.979(3) . ?
